data_4131913
loop_
_publ_author_name
'Wolf, Benjamin M.'
'Stuhl, Christoph'
'Maichle-M\"ossmer, C\"acilia'
'Anwander, Reiner'

_publ_section_title
;
 Dimethylcalcium.
;
_journal_issue 6
_journal_name_full 'Journal of the American Chemical Society'
_journal_page_first 2373
_journal_page_last 2383
_journal_paper_doi 10.1021/jacs.7b12984
_journal_volume 140
_journal_year 2018
_chemical_formula_sum 'C26 H54 Ca2 I2 O6'
_chemical_formula_weight 796.65
_space_group_crystal_system orthorhombic
_space_group_IT_number 33
_space_group_name_Hall 'P 2c -2n'
_space_group_name_H-M_alt 'P n a 21'
_atom_sites_solution_hydrogens geom
_audit_creation_method SHELXL-2014/7
_cell_angle_alpha 90
_cell_angle_beta 90
_cell_angle_gamma 90
_cell_formula_units_Z 4
_cell_length_a 19.866(3)
_cell_length_b 7.7093(11)
_cell_length_c 22.122(3)
_cell_measurement_reflns_used 503
_cell_measurement_temperature 100(2)
_cell_measurement_theta_max 26.52
_cell_measurement_theta_min 2.264
_cell_volume 3388.0(8)
_computing_cell_refinement 'SAINT V8.37A (Bruker AXS Inc., 2015)'
_computing_data_collection 'APEX3 v2016.5-0 (Bruker AXS)'
_computing_data_reduction 'SAINT V8.37A (Bruker AXS Inc., 2015)'
_computing_structure_refinement 'SHELXL-2014/7 (Sheldrick, 2014)'
_computing_structure_solution 'XT, VERSION 2014/5,SHELXS-13 (Sheldrick 2008)'
_diffrn_ambient_temperature 100(2)
_diffrn_measured_fraction_theta_full 0.998
_diffrn_measured_fraction_theta_max 0.998
_diffrn_measurement_device_type 'Bruker APEX II DUO'
_diffrn_measurement_method 'omega scans'
_diffrn_radiation_type MoK\a
_diffrn_radiation_wavelength 0.71073
_diffrn_reflns_av_R_equivalents 0.0553
_diffrn_reflns_av_unetI/netI 0.0613
_diffrn_reflns_Laue_measured_fraction_full 0.998
_diffrn_reflns_Laue_measured_fraction_max 0.998
_diffrn_reflns_limit_h_max 28
_diffrn_reflns_limit_h_min -21
_diffrn_reflns_limit_k_max 11
_diffrn_reflns_limit_k_min -10
_diffrn_reflns_limit_l_max 31
_diffrn_reflns_limit_l_min -31
_diffrn_reflns_number 35354
_diffrn_reflns_point_group_measured_fraction_full 0.999
_diffrn_reflns_point_group_measured_fraction_max 0.998
_diffrn_reflns_theta_full 25.242
_diffrn_reflns_theta_max 30.447
_diffrn_reflns_theta_min 2.050
_diffrn_source 'ImuS-focus sealed tube'
_exptl_absorpt_coefficient_mu 2.192
_exptl_absorpt_correction_T_max 0.7461
_exptl_absorpt_correction_T_min 0.6370
_exptl_absorpt_correction_type numerical
_exptl_absorpt_process_details sadabs
_exptl_crystal_colour colourless
_exptl_crystal_density_diffrn 1.562
_exptl_crystal_description column
_exptl_crystal_F_000 1616
_exptl_crystal_size_max 0.426
_exptl_crystal_size_mid 0.144
_exptl_crystal_size_min 0.118
_refine_diff_density_max 1.849
_refine_diff_density_min -2.570
_refine_diff_density_rms 0.186
_refine_ls_abs_structure_details
;
 Refined as an inversion twin.
;
_refine_ls_abs_structure_Flack 0.47(6)
_refine_ls_extinction_method none
_refine_ls_goodness_of_fit_ref 1.085
_refine_ls_hydrogen_treatment constr
_refine_ls_matrix_type full
_refine_ls_number_parameters 640
_refine_ls_number_reflns 9799
_refine_ls_number_restraints 2785
_refine_ls_restrained_S_all 1.006
_refine_ls_R_factor_all 0.0802
_refine_ls_R_factor_gt 0.0689
_refine_ls_shift/su_max 0.001
_refine_ls_shift/su_mean 0.000
_refine_ls_structure_factor_coef Fsqd
_refine_ls_weighting_details 'w=1/[\s^2^(Fo^2^)+(0.0245P)^2^+38.0550P] where P=(Fo^2^+2Fc^2^)/3'
_refine_ls_weighting_scheme calc
_refine_ls_wR_factor_gt 0.1414
_refine_ls_wR_factor_ref 0.1461
_reflns_Friedel_coverage 0.954
_reflns_Friedel_fraction_full 0.999
_reflns_Friedel_fraction_max 0.998
_reflns_number_gt 8561
_reflns_number_total 9799
_reflns_threshold_expression 'I > 2\s(I)'
_cod_data_source_file ja7b12984_si_002.cif
_cod_data_source_block 3a_mo_bw393_200_0ma_Cili
_cod_original_cell_volume 3388.1(8)
_cod_database_code 4131913
_shelx_shelxl_version_number 2014/7
_shelx_space_group_comment
;
The symmetry employed for this shelxl refinement is uniquely defined
by the following loop, which should always be used as a source of
symmetry information in preference to the above space-group names.
They are only intended as comments.
;
_shelx_estimated_absorpt_t_min 0.455
_shelx_estimated_absorpt_t_max 0.782

loop_
_space_group_symop_operation_xyz
'x, y, z'
'-x, -y, z+1/2'
'x+1/2, -y+1/2, z'
'-x+1/2, y+1/2, z+1/2'

loop_
_atom_site_label
_atom_site_type_symbol
_atom_site_fract_x
_atom_site_fract_y
_atom_site_fract_z
_atom_site_U_iso_or_equiv
_atom_site_adp_type
_atom_site_occupancy
_atom_site_site_symmetry_order
_atom_site_calc_flag
_atom_site_refinement_flags_posn
_atom_site_refinement_flags_adp
_atom_site_refinement_flags_occupancy
_atom_site_disorder_assembly
_atom_site_disorder_group
O1_12 O 0.6310(5) 0.6204(10) 0.6960(4) 0.0197(16) Uani 0.806(4) 1 d D U P A 1
C1_12 C 0.6057(10) 0.7884(18) 0.7110(6) 0.030(3) Uani 0.806(4) 1 d D U P A 1
H1A_12 H 0.5559 0.7885 0.7112 0.036 Uiso 0.806(4) 1 calc R U P A 1
H1B_12 H 0.6217 0.8758 0.6815 0.036 Uiso 0.806(4) 1 calc R U P A 1
C2_12 C 0.6325(10) 0.8275(17) 0.7728(6) 0.032(3) Uani 0.806(4) 1 d D U P A 1
H2A_12 H 0.6778 0.8809 0.7707 0.039 Uiso 0.806(4) 1 calc R U P A 1
H2B_12 H 0.6019 0.9055 0.7953 0.039 Uiso 0.806(4) 1 calc R U P A 1
C3_12 C 0.6352(10) 0.6531(18) 0.8009(6) 0.034(3) Uani 0.806(4) 1 d D U P A 1
H3A_12 H 0.5906 0.6194 0.8170 0.040 Uiso 0.806(4) 1 calc R U P A 1
H3B_12 H 0.6685 0.6503 0.8342 0.040 Uiso 0.806(4) 1 calc R U P A 1
C4_12 C 0.6561(8) 0.5356(17) 0.7506(5) 0.025(2) Uani 0.806(4) 1 d D U P A 1
H4A_12 H 0.7056 0.5234 0.7491 0.030 Uiso 0.806(4) 1 calc R U P A 1
H4B_12 H 0.6357 0.4192 0.7554 0.030 Uiso 0.806(4) 1 calc R U P A 1
O1_11 O 0.642(4) 0.833(10) 0.697(3) 0.081(14) Uani 0.194(4) 1 d D U P A 2
C1_11 C 0.674(5) 0.943(12) 0.743(4) 0.083(14) Uani 0.194(4) 1 d D U P A 2
H1A_11 H 0.6773 1.0643 0.7278 0.099 Uiso 0.194(4) 1 calc R U P A 2
H1B_11 H 0.7202 0.9011 0.7517 0.099 Uiso 0.194(4) 1 calc R U P A 2
C2_11 C 0.630(5) 0.933(12) 0.798(3) 0.083(14) Uani 0.194(4) 1 d D U P A 2
H2A_11 H 0.5955 1.0248 0.7972 0.100 Uiso 0.194(4) 1 calc R U P A 2
H2B_11 H 0.6573 0.9434 0.8351 0.100 Uiso 0.194(4) 1 calc R U P A 2
C3_11 C 0.599(5) 0.756(12) 0.792(4) 0.081(14) Uani 0.194(4) 1 d D U P A 2
H3A_11 H 0.5575 0.7472 0.8163 0.098 Uiso 0.194(4) 1 calc R U P A 2
H3B_11 H 0.6311 0.6642 0.8053 0.098 Uiso 0.194(4) 1 calc R U P A 2
C4_11 C 0.585(4) 0.745(14) 0.726(4) 0.081(14) Uani 0.194(4) 1 d D U P A 2
H4A_11 H 0.5824 0.6228 0.7122 0.097 Uiso 0.194(4) 1 calc R U P A 2
H4B_11 H 0.5424 0.8043 0.7155 0.097 Uiso 0.194(4) 1 calc R U P A 2
O1_10 O 0.5067(5) 0.6731(12) 0.5943(5) 0.0163(19) Uani 0.806(4) 1 d D U P A 1
C1_10 C 0.5117(7) 0.8519(16) 0.5697(7) 0.021(2) Uani 0.806(4) 1 d D U P A 1
H1A_10 H 0.5339 0.8509 0.5297 0.025 Uiso 0.806(4) 1 calc R U P A 1
H1B_10 H 0.5380 0.9267 0.5973 0.025 Uiso 0.806(4) 1 calc R U P A 1
C2_10 C 0.4404(7) 0.9178(19) 0.5643(8) 0.032(3) Uani 0.806(4) 1 d D U P A 1
H2A_10 H 0.4372 1.0391 0.5786 0.038 Uiso 0.806(4) 1 calc R U P A 1
H2B_10 H 0.4249 0.9126 0.5218 0.038 Uiso 0.806(4) 1 calc R U P A 1
C3_10 C 0.3994(8) 0.8003(19) 0.6032(8) 0.034(3) Uani 0.806(4) 1 d D U P A 1
H3A_10 H 0.3532 0.7882 0.5868 0.040 Uiso 0.806(4) 1 calc R U P A 1
H3B_10 H 0.3966 0.8459 0.6449 0.040 Uiso 0.806(4) 1 calc R U P A 1
C4_10 C 0.4357(6) 0.6282(17) 0.6021(7) 0.020(2) Uani 0.806(4) 1 d D U P A 1
H4A_10 H 0.4286 0.5643 0.6404 0.025 Uiso 0.806(4) 1 calc R U P A 1
H4B_10 H 0.4197 0.5556 0.5681 0.025 Uiso 0.806(4) 1 calc R U P A 1
O1_9 O 0.5070(19) 0.835(5) 0.593(2) 0.028(7) Uani 0.194(4) 1 d D U P A 2
C1_9 C 0.438(2) 0.895(5) 0.599(3) 0.026(7) Uani 0.194(4) 1 d D U P A 2
H1A_9 H 0.4304 1.0017 0.5749 0.031 Uiso 0.194(4) 1 calc R U P A 2
H1B_9 H 0.4273 0.9207 0.6420 0.031 Uiso 0.194(4) 1 calc R U P A 2
C2_9 C 0.395(2) 0.749(6) 0.576(3) 0.026(7) Uani 0.194(4) 1 d D U P A 2
H2A_9 H 0.3525 0.7405 0.5993 0.031 Uiso 0.194(4) 1 calc R U P A 2
H2B_9 H 0.3838 0.7660 0.5328 0.031 Uiso 0.194(4) 1 calc R U P A 2
C3_9 C 0.436(3) 0.588(5) 0.584(3) 0.028(8) Uani 0.194(4) 1 d D U P A 2
H3A_9 H 0.4258 0.5007 0.5528 0.033 Uiso 0.194(4) 1 calc R U P A 2
H3B_9 H 0.4286 0.5357 0.6245 0.033 Uiso 0.194(4) 1 calc R U P A 2
C4_9 C 0.508(3) 0.651(6) 0.578(4) 0.028(8) Uani 0.194(4) 1 d D U P A 2
H4A_9 H 0.5376 0.5876 0.6064 0.034 Uiso 0.194(4) 1 calc R U P A 2
H4B_9 H 0.5242 0.6331 0.5365 0.034 Uiso 0.194(4) 1 calc R U P A 2
O1_8 O 0.5515(6) 0.6743(14) 0.4224(6) 0.023(2) Uani 0.806(4) 1 d D U P A 1
C1_8 C 0.5550(7) 0.8430(19) 0.3925(9) 0.032(3) Uani 0.806(4) 1 d D U P A 1
H1A_8 H 0.5722 0.8305 0.3507 0.038 Uiso 0.806(4) 1 calc R U P A 1
H1B_8 H 0.5851 0.9225 0.4150 0.038 Uiso 0.806(4) 1 calc R U P A 1
C2_8 C 0.4838(7) 0.9112(19) 0.3922(10) 0.037(3) Uani 0.806(4) 1 d D U P A 1
H2A_8 H 0.4727 0.9709 0.4305 0.044 Uiso 0.806(4) 1 calc R U P A 1
H2B_8 H 0.4760 0.9915 0.3579 0.044 Uiso 0.806(4) 1 calc R U P A 1
C3_8 C 0.4442(10) 0.746(2) 0.3850(12) 0.033(3) Uani 0.806(4) 1 d D U P A 1
H3A_8 H 0.4451 0.7046 0.3426 0.040 Uiso 0.806(4) 1 calc R U P A 1
H3B_8 H 0.3968 0.7618 0.3978 0.040 Uiso 0.806(4) 1 calc R U P A 1
C4_8 C 0.4810(7) 0.6233(18) 0.4265(7) 0.021(2) Uani 0.806(4) 1 d D U P A 1
H4A_8 H 0.4644 0.6347 0.4685 0.025 Uiso 0.806(4) 1 calc R U P A 1
H4B_8 H 0.4749 0.5017 0.4132 0.025 Uiso 0.806(4) 1 calc R U P A 1
O1_7 O 0.547(2) 0.828(6) 0.431(3) 0.042(9) Uani 0.194(4) 1 d D U P A 2
C1_7 C 0.478(3) 0.886(7) 0.425(4) 0.042(9) Uani 0.194(4) 1 d D U P A 2
H1A_7 H 0.4759 0.9968 0.4025 0.050 Uiso 0.194(4) 1 calc R U P A 2
H1B_7 H 0.4574 0.9055 0.4658 0.050 Uiso 0.194(4) 1 calc R U P A 2
C2_7 C 0.440(4) 0.747(9) 0.392(5) 0.041(10) Uani 0.194(4) 1 d D U P A 2
H2A_7 H 0.4424 0.7656 0.3479 0.050 Uiso 0.194(4) 1 calc R U P A 2
H2B_7 H 0.3928 0.7412 0.4051 0.050 Uiso 0.194(4) 1 calc R U P A 2
C3_7 C 0.478(4) 0.586(7) 0.410(4) 0.042(10) Uani 0.194(4) 1 d D U P A 2
H3A_7 H 0.4720 0.4925 0.3796 0.050 Uiso 0.194(4) 1 calc R U P A 2
H3B_7 H 0.4630 0.5426 0.4500 0.050 Uiso 0.194(4) 1 calc R U P A 2
C4_7 C 0.550(3) 0.648(8) 0.412(5) 0.041(10) Uani 0.194(4) 1 d D U P A 2
H4A_7 H 0.5764 0.5783 0.4409 0.049 Uiso 0.194(4) 1 calc R U P A 2
H4B_7 H 0.5707 0.6393 0.3715 0.049 Uiso 0.194(4) 1 calc R U P A 2
O1_6 O 0.744(3) 0.300(10) 0.452(2) 0.046(8) Uani 0.194(4) 1 d D U P A 2
C1_6 C 0.813(3) 0.351(11) 0.437(2) 0.048(8) Uani 0.194(4) 1 d D U P A 2
H1A_6 H 0.8163 0.4792 0.4348 0.058 Uiso 0.194(4) 1 calc R U P A 2
H1B_6 H 0.8269 0.3003 0.3983 0.058 Uiso 0.194(4) 1 calc R U P A 2
C2_6 C 0.854(2) 0.282(11) 0.489(3) 0.049(8) Uani 0.194(4) 1 d D U P A 2
H2A_6 H 0.8984 0.3419 0.4915 0.059 Uiso 0.194(4) 1 calc R U P A 2
H2B_6 H 0.8619 0.1553 0.4850 0.059 Uiso 0.194(4) 1 calc R U P A 2
C3_6 C 0.809(3) 0.326(10) 0.541(2) 0.048(8) Uani 0.194(4) 1 d D U P A 2
H3A_6 H 0.8222 0.2629 0.5783 0.058 Uiso 0.194(4) 1 calc R U P A 2
H3B_6 H 0.8081 0.4521 0.5492 0.058 Uiso 0.194(4) 1 calc R U P A 2
C4_6 C 0.743(3) 0.262(10) 0.516(2) 0.044(8) Uani 0.194(4) 1 d D U P A 2
H4A_6 H 0.7383 0.1353 0.5228 0.053 Uiso 0.194(4) 1 calc R U P A 2
H4B_6 H 0.7049 0.3217 0.5359 0.053 Uiso 0.194(4) 1 calc R U P A 2
O1_5 O 0.7414(5) 0.3138(14) 0.4674(5) 0.0175(19) Uani 0.806(4) 1 d D U P A 1
C1_5 C 0.7378(6) 0.1329(14) 0.4808(6) 0.016(2) Uani 0.806(4) 1 d D U P A 1
H1A_5 H 0.7056 0.0750 0.4532 0.019 Uiso 0.806(4) 1 calc R U P A 1
H1B_5 H 0.7222 0.1153 0.5229 0.019 Uiso 0.806(4) 1 calc R U P A 1
C2_5 C 0.8065(6) 0.0589(15) 0.4728(6) 0.017(2) Uani 0.806(4) 1 d D U P A 1
H2A_5 H 0.8134 0.0173 0.4309 0.020 Uiso 0.806(4) 1 calc R U P A 1
H2B_5 H 0.8147 -0.0378 0.5013 0.020 Uiso 0.806(4) 1 calc R U P A 1
C3_5 C 0.8508(6) 0.2105(16) 0.4866(6) 0.018(2) Uani 0.806(4) 1 d D U P A 1
H3A_5 H 0.8950 0.1993 0.4662 0.021 Uiso 0.806(4) 1 calc R U P A 1
H3B_5 H 0.8581 0.2228 0.5306 0.021 Uiso 0.806(4) 1 calc R U P A 1
C4_5 C 0.8113(6) 0.3620(16) 0.4616(6) 0.016(2) Uani 0.806(4) 1 d D U P A 1
H4A_5 H 0.8209 0.4688 0.4849 0.019 Uiso 0.806(4) 1 calc R U P A 1
H4B_5 H 0.8230 0.3825 0.4187 0.019 Uiso 0.806(4) 1 calc R U P A 1
O1_4 O 0.6247(8) 0.3137(16) 0.3649(6) 0.032(2) Uani 0.806(4) 1 d D U P A 1
C1_4 C 0.6766(8) 0.228(2) 0.3318(7) 0.033(3) Uani 0.806(4) 1 d D U P A 1
H1A_4 H 0.6879 0.1155 0.3510 0.039 Uiso 0.806(4) 1 calc R U P A 1
H1B_4 H 0.7178 0.3003 0.3307 0.039 Uiso 0.806(4) 1 calc R U P A 1
C2_4 C 0.6502(9) 0.200(3) 0.2694(7) 0.050(3) Uani 0.806(4) 1 d D U P A 1
H2A_4 H 0.6747 0.2737 0.2402 0.060 Uiso 0.806(4) 1 calc R U P A 1
H2B_4 H 0.6563 0.0768 0.2573 0.060 Uiso 0.806(4) 1 calc R U P A 1
C3_4 C 0.5786(9) 0.244(3) 0.2698(8) 0.050(4) Uani 0.806(4) 1 d D U P A 1
H3A_4 H 0.5505 0.1384 0.2714 0.060 Uiso 0.806(4) 1 calc R U P A 1
H3B_4 H 0.5665 0.3113 0.2332 0.060 Uiso 0.806(4) 1 calc R U P A 1
C4_4 C 0.5695(9) 0.351(3) 0.3251(8) 0.051(3) Uani 0.806(4) 1 d D U P A 1
H4A_4 H 0.5689 0.4754 0.3146 0.061 Uiso 0.806(4) 1 calc R U P A 1
H4B_4 H 0.5263 0.3211 0.3449 0.061 Uiso 0.806(4) 1 calc R U P A 1
O1_3 O 0.617(3) 0.156(6) 0.357(2) 0.047(7) Uani 0.194(4) 1 d D U P A 2
C1_3 C 0.594(4) 0.141(7) 0.295(3) 0.047(8) Uani 0.194(4) 1 d D U P A 2
H1A_3 H 0.5447 0.1174 0.2941 0.057 Uiso 0.194(4) 1 calc R U P A 2
H1B_3 H 0.6172 0.0457 0.2737 0.057 Uiso 0.194(4) 1 calc R U P A 2
C2_3 C 0.608(5) 0.312(8) 0.264(2) 0.047(8) Uani 0.194(4) 1 d D U P A 2
H2A_3 H 0.6552 0.3160 0.2489 0.057 Uiso 0.194(4) 1 calc R U P A 2
H2B_3 H 0.5771 0.3327 0.2301 0.057 Uiso 0.194(4) 1 calc R U P A 2
C3_3 C 0.598(4) 0.439(6) 0.313(3) 0.048(8) Uani 0.194(4) 1 d D U P A 2
H3A_3 H 0.5498 0.4733 0.3165 0.057 Uiso 0.194(4) 1 calc R U P A 2
H3B_3 H 0.6255 0.5446 0.3073 0.057 Uiso 0.194(4) 1 calc R U P A 2
C4_3 C 0.620(7) 0.341(7) 0.368(3) 0.047(8) Uani 0.194(4) 1 d D U P A 2
H4A_3 H 0.6666 0.3745 0.3789 0.056 Uiso 0.194(4) 1 calc R U P A 2
H4B_3 H 0.5904 0.3693 0.4028 0.056 Uiso 0.194(4) 1 calc R U P A 2
O1_2 O 0.699(2) 0.165(6) 0.637(3) 0.039(7) Uani 0.194(4) 1 d D U P A 2
C1_2 C 0.762(3) 0.077(6) 0.649(5) 0.040(8) Uani 0.194(4) 1 d D U P A 2
H1A_2 H 0.7800 0.0271 0.6113 0.048 Uiso 0.194(4) 1 calc R U P A 2
H1B_2 H 0.7548 -0.0185 0.6784 0.048 Uiso 0.194(4) 1 calc R U P A 2
C2_2 C 0.810(3) 0.207(8) 0.674(4) 0.041(8) Uani 0.194(4) 1 d D U P A 2
H2A_2 H 0.8532 0.2030 0.6523 0.049 Uiso 0.194(4) 1 calc R U P A 2
H2B_2 H 0.8185 0.1833 0.7177 0.049 Uiso 0.194(4) 1 calc R U P A 2
C3_2 C 0.777(3) 0.380(6) 0.667(4) 0.041(8) Uani 0.194(4) 1 d D U P A 2
H3A_2 H 0.7926 0.4373 0.6292 0.050 Uiso 0.194(4) 1 calc R U P A 2
H3B_2 H 0.7862 0.4561 0.7016 0.050 Uiso 0.194(4) 1 calc R U P A 2
C4_2 C 0.703(3) 0.337(7) 0.663(4) 0.040(8) Uani 0.194(4) 1 d D U P A 2
H4A_2 H 0.6827 0.3399 0.7034 0.049 Uiso 0.194(4) 1 calc R U P A 2
H4B_2 H 0.6800 0.4216 0.6365 0.049 Uiso 0.194(4) 1 calc R U P A 2
O1_1 O 0.6980(4) 0.3201(11) 0.6303(5) 0.0142(16) Uani 0.806(4) 1 d D U P A 1
C1_1 C 0.7027(7) 0.1486(18) 0.6564(8) 0.026(3) Uani 0.806(4) 1 d D U P A 1
H1A_1 H 0.6780 0.0635 0.6312 0.031 Uiso 0.806(4) 1 calc R U P A 1
H1B_1 H 0.6833 0.1477 0.6976 0.031 Uiso 0.806(4) 1 calc R U P A 1
C2_1 C 0.7767(7) 0.1048(19) 0.6584(10) 0.032(3) Uani 0.806(4) 1 d D U P A 1
H2A_1 H 0.7868 0.0214 0.6912 0.039 Uiso 0.806(4) 1 calc R U P A 1
H2B_1 H 0.7924 0.0566 0.6194 0.039 Uiso 0.806(4) 1 calc R U P A 1
C3_1 C 0.8075(7) 0.2792(19) 0.6708(9) 0.028(3) Uani 0.806(4) 1 d D U P A 1
H3A_1 H 0.8551 0.2830 0.6578 0.033 Uiso 0.806(4) 1 calc R U P A 1
H3B_1 H 0.8046 0.3094 0.7142 0.033 Uiso 0.806(4) 1 calc R U P A 1
C4_1 C 0.7642(6) 0.3987(16) 0.6326(7) 0.019(2) Uani 0.806(4) 1 d D U P A 1
H4A_1 H 0.7617 0.5154 0.6512 0.023 Uiso 0.806(4) 1 calc R U P A 1
H4B_1 H 0.7832 0.4102 0.5915 0.023 Uiso 0.806(4) 1 calc R U P A 1
I1 I 0.51268(4) 0.24393(11) 0.69502(5) 0.0278(2) Uani 1 1 d . U . . .
Ca1 Ca 0.59928(12) 0.4770(3) 0.60390(12) 0.0087(5) Uani 0.806(4) 1 d . U P A 1
C1 C 0.5676(7) 0.2938(15) 0.5113(6) 0.011(2) Uani 0.806(4) 1 d . U P A 1
H1A H 0.5530 0.2001 0.4843 0.016 Uiso 0.806(4) 1 calc R U P A 1
H1B H 0.5282 0.3581 0.5256 0.016 Uiso 0.806(4) 1 calc R U P A 1
H1C H 0.5917 0.2445 0.5459 0.016 Uiso 0.806(4) 1 calc R U P A 1
Ca2 Ca 0.64672(13) 0.5020(3) 0.45282(12) 0.0091(5) Uani 0.806(4) 1 d . U P A 1
C2 C 0.6756(8) 0.6941(17) 0.5444(6) 0.015(2) Uani 0.806(4) 1 d . U P A 1
H2A H 0.6475 0.6604 0.5789 0.023 Uiso 0.806(4) 1 calc R U P A 1
H2B H 0.6671 0.8159 0.5344 0.023 Uiso 0.806(4) 1 calc R U P A 1
H2C H 0.7232 0.6791 0.5549 0.023 Uiso 0.806(4) 1 calc R U P A 1
I2 I 0.73598(9) 0.70936(18) 0.35817(8) 0.0187(3) Uani 0.806(4) 1 d . U P A 1
Ca1A Ca 0.6088(9) 0.0096(17) 0.6102(7) 0.035(3) Uani 0.194(4) 1 d . U P A 2
C1A C 0.578(4) 0.192(8) 0.518(3) 0.023(8) Uani 0.194(4) 1 d . U P A 2
H1A1 H 0.5307 0.1813 0.5049 0.035 Uiso 0.194(4) 1 calc R U P A 2
H1A2 H 0.5929 0.3118 0.5112 0.035 Uiso 0.194(4) 1 calc R U P A 2
H1A3 H 0.5811 0.1643 0.5610 0.035 Uiso 0.194(4) 1 calc R U P A 2
Ca2A Ca 0.6509(8) -0.016(2) 0.4570(8) 0.035(3) Uani 0.194(4) 1 d . U P A 2
C2A C 0.678(3) 0.793(7) 0.568(2) 0.015(2) Uani 0.194(4) 1 d . . P A 2
H2A1 H 0.7217 0.8268 0.5837 0.023 Uiso 0.194(4) 1 calc R U P A 2
H2A2 H 0.6778 0.6680 0.5588 0.023 Uiso 0.194(4) 1 calc R U P A 2
H2A3 H 0.6426 0.8184 0.5973 0.023 Uiso 0.194(4) 1 calc R U P A 2
I2A I 0.7277(6) 0.7631(13) 0.3613(8) 0.055(3) Uani 0.194(4) 1 d . . P A 2

loop_
_atom_site_aniso_label
_atom_site_aniso_U_11
_atom_site_aniso_U_22
_atom_site_aniso_U_33
_atom_site_aniso_U_23
_atom_site_aniso_U_13
_atom_site_aniso_U_12
O1_12 0.026(4) 0.023(3) 0.010(3) 0.001(3) -0.004(3) -0.004(3)
C1_12 0.044(6) 0.027(4) 0.019(4) -0.003(3) -0.005(4) 0.003(4)
C2_12 0.043(6) 0.034(4) 0.020(4) -0.005(3) -0.003(4) 0.003(4)
C3_12 0.047(7) 0.036(4) 0.019(4) -0.004(3) -0.002(4) 0.003(4)
C4_12 0.035(6) 0.028(4) 0.012(3) 0.002(3) -0.006(3) 0.001(4)
O1_11 0.081(16) 0.083(16) 0.080(15) 0.001(7) 0.001(7) -0.002(8)
C1_11 0.083(16) 0.084(16) 0.081(15) 0.001(7) 0.000(7) -0.002(8)
C2_11 0.085(16) 0.083(16) 0.082(15) 0.001(7) 0.000(8) -0.002(8)
C3_11 0.081(16) 0.083(16) 0.080(15) 0.001(7) 0.000(7) -0.001(8)
C4_11 0.081(16) 0.082(16) 0.080(15) 0.001(7) 0.000(7) -0.001(8)
O1_10 0.015(3) 0.015(3) 0.019(5) -0.002(3) -0.003(3) 0.004(2)
C1_10 0.025(4) 0.015(3) 0.023(5) 0.000(3) -0.001(4) 0.005(3)
C2_10 0.026(4) 0.033(5) 0.037(6) 0.010(4) 0.002(4) 0.010(3)
C3_10 0.029(5) 0.033(4) 0.039(6) 0.009(4) 0.005(4) 0.010(3)
C4_10 0.015(4) 0.029(4) 0.017(5) 0.003(4) -0.003(3) 0.002(3)
O1_9 0.029(9) 0.031(9) 0.025(11) -0.004(7) 0.002(7) -0.002(6)
C1_9 0.028(9) 0.031(9) 0.019(11) -0.005(7) 0.001(7) -0.003(6)
C2_9 0.027(9) 0.029(9) 0.021(11) -0.004(7) 0.000(7) -0.001(6)
C3_9 0.028(9) 0.029(9) 0.026(11) -0.004(7) -0.001(7) -0.001(6)
C4_9 0.028(10) 0.031(9) 0.025(12) -0.003(7) -0.001(7) -0.001(6)
O1_8 0.020(4) 0.022(4) 0.027(5) 0.005(3) -0.005(3) 0.001(3)
C1_8 0.028(5) 0.027(4) 0.040(6) 0.012(4) -0.008(4) -0.001(3)
C2_8 0.029(5) 0.036(5) 0.045(7) 0.009(4) -0.010(4) 0.002(3)
C3_8 0.026(5) 0.037(5) 0.036(7) 0.008(4) -0.007(5) 0.002(4)
C4_8 0.020(4) 0.023(4) 0.020(5) -0.005(4) -0.003(3) 0.001(3)
O1_7 0.042(11) 0.041(11) 0.043(12) -0.001(7) 0.001(7) -0.002(6)
C1_7 0.042(11) 0.042(11) 0.040(12) 0.000(8) 0.001(7) -0.001(7)
C2_7 0.041(12) 0.042(11) 0.041(13) 0.000(7) 0.001(8) -0.001(7)
C3_7 0.041(12) 0.042(11) 0.042(13) 0.000(7) 0.000(7) -0.001(7)
C4_7 0.041(11) 0.041(11) 0.042(13) -0.001(7) 0.000(7) -0.001(6)
O1_6 0.045(9) 0.046(11) 0.046(9) 0.001(7) -0.001(6) -0.003(7)
C1_6 0.046(9) 0.049(11) 0.049(10) 0.000(7) 0.000(6) -0.004(7)
C2_6 0.047(9) 0.050(12) 0.050(10) 0.000(7) -0.001(6) -0.004(7)
C3_6 0.046(9) 0.049(11) 0.049(10) 0.000(7) -0.002(6) -0.004(7)
C4_6 0.044(9) 0.043(11) 0.046(9) 0.000(6) -0.001(6) -0.002(7)
O1_5 0.011(3) 0.016(3) 0.026(5) 0.001(3) -0.001(3) 0.003(2)
C1_5 0.009(4) 0.015(3) 0.022(5) -0.001(3) -0.006(3) 0.002(2)
C2_5 0.010(4) 0.019(4) 0.022(5) -0.004(3) -0.006(3) 0.004(3)
C3_5 0.013(4) 0.023(4) 0.017(5) -0.004(3) -0.002(3) 0.001(3)
C4_5 0.011(3) 0.023(4) 0.013(5) -0.004(3) 0.000(3) -0.001(3)
O1_4 0.030(4) 0.039(5) 0.026(4) -0.012(4) 0.003(3) -0.006(4)
C1_4 0.036(5) 0.038(6) 0.024(4) -0.005(4) 0.005(3) 0.002(4)
C2_4 0.049(6) 0.073(8) 0.028(5) -0.011(5) 0.000(4) 0.006(5)
C3_4 0.048(6) 0.065(7) 0.037(5) -0.018(5) -0.003(4) 0.003(5)
C4_4 0.045(5) 0.068(7) 0.039(5) -0.021(5) -0.009(4) 0.009(5)
O1_3 0.045(11) 0.050(9) 0.045(8) -0.001(6) 0.001(7) 0.000(7)
C1_3 0.046(11) 0.051(10) 0.046(8) -0.001(6) 0.001(7) -0.001(7)
C2_3 0.046(12) 0.051(10) 0.046(9) -0.001(6) 0.001(7) -0.001(7)
C3_3 0.046(12) 0.051(10) 0.046(9) -0.001(6) 0.001(7) -0.001(7)
C4_3 0.045(12) 0.050(9) 0.046(9) -0.002(6) 0.001(7) -0.001(7)
O1_2 0.038(8) 0.039(9) 0.039(11) 0.001(7) 0.000(6) 0.001(6)
C1_2 0.039(8) 0.039(9) 0.041(11) -0.001(7) -0.002(7) 0.001(6)
C2_2 0.040(9) 0.040(10) 0.043(12) -0.002(7) -0.002(7) 0.000(6)
C3_2 0.041(9) 0.040(9) 0.043(12) -0.001(7) 0.000(7) 0.000(6)
C4_2 0.040(9) 0.039(9) 0.042(11) 0.000(7) 0.000(7) 0.000(6)
O1_1 0.010(3) 0.017(3) 0.015(4) 0.003(3) 0.000(3) 0.000(2)
C1_1 0.023(5) 0.022(4) 0.034(6) 0.011(4) -0.002(4) 0.001(3)
C2_1 0.023(5) 0.032(4) 0.042(7) 0.010(4) -0.004(4) 0.003(3)
C3_1 0.018(4) 0.033(4) 0.032(6) 0.011(4) -0.003(4) 0.003(3)
C4_1 0.012(3) 0.023(4) 0.022(5) 0.004(4) -0.001(3) -0.001(3)
I1 0.0217(4) 0.0347(4) 0.0271(4) 0.0091(4) 0.0085(4) -0.0009(3)
Ca1 0.0089(11) 0.0059(9) 0.0112(10) 0.0021(7) 0.0000(9) 0.0008(8)
C1 0.014(6) 0.009(5) 0.009(5) -0.003(4) 0.003(4) -0.008(4)
Ca2 0.0105(11) 0.0080(9) 0.0088(10) 0.0029(7) -0.0019(8) -0.0025(7)
C2 0.018(6) 0.013(5) 0.015(5) 0.003(4) -0.001(4) -0.005(4)
I2 0.0172(6) 0.0194(6) 0.0196(5) 0.0067(5) 0.0012(6) -0.0047(5)
Ca1A 0.048(7) 0.024(6) 0.032(7) 0.002(5) 0.003(6) -0.004(5)
C1A 0.036(15) 0.014(16) 0.020(14) 0.000(11) -0.002(10) -0.003(12)
Ca2A 0.034(7) 0.039(7) 0.032(7) -0.003(5) 0.005(5) 0.001(5)
C2A 0.018(6) 0.013(5) 0.015(5) 0.003(4) -0.001(4) -0.005(4)
I2A 0.044(4) 0.058(6) 0.062(5) 0.005(6) 0.018(4) 0.013(4)

loop_
_atom_type_symbol
_atom_type_description
_atom_type_scat_dispersion_real
_atom_type_scat_dispersion_imag
_atom_type_scat_source
C C 0.0033 0.0016 'International Tables Vol C Tables 4.2.6.8 and 6.1.1.4'
H H 0.0000 0.0000 'International Tables Vol C Tables 4.2.6.8 and 6.1.1.4'
Ca Ca 0.2262 0.3064 'International Tables Vol C Tables 4.2.6.8 and 6.1.1.4'
I I -0.4742 1.8119 'International Tables Vol C Tables 4.2.6.8 and 6.1.1.4'
O O 0.0106 0.0060 'International Tables Vol C Tables 4.2.6.8 and 6.1.1.4'

loop_
_geom_angle_atom_site_label_1
_geom_angle_atom_site_label_2
_geom_angle_atom_site_label_3
_geom_angle
_geom_angle_site_symmetry_1
_geom_angle_site_symmetry_3
C1_12 O1_12 C4_12 109.5(9) . .
C1_12 O1_12 Ca1 121.5(7) . .
C4_12 O1_12 Ca1 125.8(7) . .
O1_12 C1_12 C2_12 105.7(11) . .
O1_12 C1_12 H1A_12 110.6 . .
C2_12 C1_12 H1A_12 110.6 . .
O1_12 C1_12 H1B_12 110.6 . .
C2_12 C1_12 H1B_12 110.6 . .
H1A_12 C1_12 H1B_12 108.7 . .
C3_12 C2_12 C1_12 102.3(11) . .
C3_12 C2_12 H2A_12 111.3 . .
C1_12 C2_12 H2A_12 111.3 . .
C3_12 C2_12 H2B_12 111.3 . .
C1_12 C2_12 H2B_12 111.3 . .
H2A_12 C2_12 H2B_12 109.2 . .
C2_12 C3_12 C4_12 104.4(11) . .
C2_12 C3_12 H3A_12 110.9 . .
C4_12 C3_12 H3A_12 110.9 . .
C2_12 C3_12 H3B_12 110.9 . .
C4_12 C3_12 H3B_12 110.9 . .
H3A_12 C3_12 H3B_12 108.9 . .
O1_12 C4_12 C3_12 104.5(10) . .
O1_12 C4_12 H4A_12 110.9 . .
C3_12 C4_12 H4A_12 110.9 . .
O1_12 C4_12 H4B_12 110.9 . .
C3_12 C4_12 H4B_12 110.9 . .
H4A_12 C4_12 H4B_12 108.9 . .
C4_11 O1_11 C1_11 109(3) . .
C4_11 O1_11 Ca1A 113(6) . 1_565
C1_11 O1_11 Ca1A 109(5) . 1_565
O1_11 C1_11 C2_11 106(3) . .
O1_11 C1_11 H1A_11 110.6 . .
C2_11 C1_11 H1A_11 110.6 . .
O1_11 C1_11 H1B_11 110.6 . .
C2_11 C1_11 H1B_11 110.6 . .
H1A_11 C1_11 H1B_11 108.7 . .
C1_11 C2_11 C3_11 103(3) . .
C1_11 C2_11 H2A_11 111.2 . .
C3_11 C2_11 H2A_11 111.2 . .
C1_11 C2_11 H2B_11 111.2 . .
C3_11 C2_11 H2B_11 111.2 . .
H2A_11 C2_11 H2B_11 109.1 . .
C2_11 C3_11 C4_11 102(3) . .
C2_11 C3_11 H3A_11 111.4 . .
C4_11 C3_11 H3A_11 111.4 . .
C2_11 C3_11 H3B_11 111.4 . .
C4_11 C3_11 H3B_11 111.4 . .
H3A_11 C3_11 H3B_11 109.3 . .
O1_11 C4_11 C3_11 104(3) . .
O1_11 C4_11 H4A_11 110.9 . .
C3_11 C4_11 H4A_11 110.9 . .
O1_11 C4_11 H4B_11 110.9 . .
C3_11 C4_11 H4B_11 110.9 . .
H4A_11 C4_11 H4B_11 108.9 . .
C4_10 O1_10 C1_10 109.1(9) . .
C4_10 O1_10 Ca1 125.6(7) . .
C1_10 O1_10 Ca1 124.6(8) . .
O1_10 C1_10 C2_10 106.2(10) . .
O1_10 C1_10 H1A_10 110.5 . .
C2_10 C1_10 H1A_10 110.5 . .
O1_10 C1_10 H1B_10 110.5 . .
C2_10 C1_10 H1B_10 110.5 . .
H1A_10 C1_10 H1B_10 108.7 . .
C3_10 C2_10 C1_10 105.2(11) . .
C3_10 C2_10 H2A_10 110.7 . .
C1_10 C2_10 H2A_10 110.7 . .
C3_10 C2_10 H2B_10 110.7 . .
C1_10 C2_10 H2B_10 110.7 . .
H2A_10 C2_10 H2B_10 108.8 . .
C2_10 C3_10 C4_10 105.3(11) . .
C2_10 C3_10 H3A_10 110.7 . .
C4_10 C3_10 H3A_10 110.7 . .
C2_10 C3_10 H3B_10 110.7 . .
C4_10 C3_10 H3B_10 110.7 . .
H3A_10 C3_10 H3B_10 108.8 . .
O1_10 C4_10 C3_10 104.7(10) . .
O1_10 C4_10 H4A_10 110.8 . .
C3_10 C4_10 H4A_10 110.8 . .
O1_10 C4_10 H4B_10 110.8 . .
C3_10 C4_10 H4B_10 110.8 . .
H4A_10 C4_10 H4B_10 108.9 . .
C4_9 O1_9 C1_9 110(2) . .
C4_9 O1_9 Ca1A 124(3) . 1_565
C1_9 O1_9 Ca1A 126(3) . 1_565
O1_9 C1_9 C2_9 105(2) . .
O1_9 C1_9 H1A_9 110.7 . .
C2_9 C1_9 H1A_9 110.7 . .
O1_9 C1_9 H1B_9 110.7 . .
C2_9 C1_9 H1B_9 110.7 . .
H1A_9 C1_9 H1B_9 108.8 . .
C3_9 C2_9 C1_9 106(2) . .
C3_9 C2_9 H2A_9 110.6 . .
C1_9 C2_9 H2A_9 110.6 . .
C3_9 C2_9 H2B_9 110.6 . .
C1_9 C2_9 H2B_9 110.6 . .
H2A_9 C2_9 H2B_9 108.7 . .
C2_9 C3_9 C4_9 104(2) . .
C2_9 C3_9 H3A_9 111.0 . .
C4_9 C3_9 H3A_9 111.0 . .
C2_9 C3_9 H3B_9 111.0 . .
C4_9 C3_9 H3B_9 111.0 . .
H3A_9 C3_9 H3B_9 109.0 . .
O1_9 C4_9 C3_9 107(2) . .
O1_9 C4_9 H4A_9 110.4 . .
C3_9 C4_9 H4A_9 110.4 . .
O1_9 C4_9 H4B_9 110.4 . .
C3_9 C4_9 H4B_9 110.4 . .
H4A_9 C4_9 H4B_9 108.6 . .
C4_8 O1_8 C1_8 108.4(10) . .
C4_8 O1_8 Ca2 126.1(8) . .
C1_8 O1_8 Ca2 125.5(9) . .
O1_8 C1_8 C2_8 105.5(11) . .
O1_8 C1_8 H1A_8 110.6 . .
C2_8 C1_8 H1A_8 110.6 . .
O1_8 C1_8 H1B_8 110.6 . .
C2_8 C1_8 H1B_8 110.6 . .
H1A_8 C1_8 H1B_8 108.8 . .
C3_8 C2_8 C1_8 101.3(12) . .
C3_8 C2_8 H2A_8 111.5 . .
C1_8 C2_8 H2A_8 111.5 . .
C3_8 C2_8 H2B_8 111.5 . .
C1_8 C2_8 H2B_8 111.5 . .
H2A_8 C2_8 H2B_8 109.3 . .
C2_8 C3_8 C4_8 102.3(12) . .
C2_8 C3_8 H3A_8 111.3 . .
C4_8 C3_8 H3A_8 111.3 . .
C2_8 C3_8 H3B_8 111.3 . .
C4_8 C3_8 H3B_8 111.3 . .
H3A_8 C3_8 H3B_8 109.2 . .
O1_8 C4_8 C3_8 105.0(11) . .
O1_8 C4_8 H4A_8 110.7 . .
C3_8 C4_8 H4A_8 110.7 . .
O1_8 C4_8 H4B_8 110.7 . .
C3_8 C4_8 H4B_8 110.7 . .
H4A_8 C4_8 H4B_8 108.8 . .
C4_7 O1_7 C1_7 108(2) . .
C4_7 O1_7 Ca2A 120(3) . 1_565
C1_7 O1_7 Ca2A 131(3) . 1_565
O1_7 C1_7 C2_7 107(3) . .
O1_7 C1_7 H1A_7 110.4 . .
C2_7 C1_7 H1A_7 110.4 . .
O1_7 C1_7 H1B_7 110.4 . .
C2_7 C1_7 H1B_7 110.4 . .
H1A_7 C1_7 H1B_7 108.6 . .
C1_7 C2_7 C3_7 103(2) . .
C1_7 C2_7 H2A_7 111.2 . .
C3_7 C2_7 H2A_7 111.2 . .
C1_7 C2_7 H2B_7 111.2 . .
C3_7 C2_7 H2B_7 111.2 . .
H2A_7 C2_7 H2B_7 109.1 . .
C2_7 C3_7 C4_7 102(3) . .
C2_7 C3_7 H3A_7 111.3 . .
C4_7 C3_7 H3A_7 111.3 . .
C2_7 C3_7 H3B_7 111.3 . .
C4_7 C3_7 H3B_7 111.3 . .
H3A_7 C3_7 H3B_7 109.2 . .
O1_7 C4_7 C3_7 106(3) . .
O1_7 C4_7 H4A_7 110.5 . .
C3_7 C4_7 H4A_7 110.5 . .
O1_7 C4_7 H4B_7 110.5 . .
C3_7 C4_7 H4B_7 110.5 . .
H4A_7 C4_7 H4B_7 108.7 . .
C4_6 O1_6 C1_6 107(2) . .
C4_6 O1_6 Ca2A 78(3) . .
C1_6 O1_6 Ca2A 142(5) . .
O1_6 C1_6 C2_6 105(3) . .
O1_6 C1_6 H1A_6 110.8 . .
C2_6 C1_6 H1A_6 110.8 . .
O1_6 C1_6 H1B_6 110.8 . .
C2_6 C1_6 H1B_6 110.8 . .
H1A_6 C1_6 H1B_6 108.9 . .
C1_6 C2_6 C3_6 100(2) . .
C1_6 C2_6 H2A_6 111.8 . .
C3_6 C2_6 H2A_6 111.8 . .
C1_6 C2_6 H2B_6 111.8 . .
C3_6 C2_6 H2B_6 111.8 . .
H2A_6 C2_6 H2B_6 109.6 . .
C4_6 C3_6 C2_6 99(2) . .
C4_6 C3_6 H3A_6 111.9 . .
C2_6 C3_6 H3A_6 111.9 . .
C4_6 C3_6 H3B_6 111.9 . .
C2_6 C3_6 H3B_6 111.9 . .
H3A_6 C3_6 H3B_6 109.6 . .
O1_6 C4_6 C3_6 106(3) . .
O1_6 C4_6 Ca2A 75(3) . .
C3_6 C4_6 Ca2A 153(5) . .
O1_6 C4_6 H4A_6 110.5 . .
C3_6 C4_6 H4A_6 110.5 . .
Ca2A C4_6 H4A_6 47.9 . .
O1_6 C4_6 H4B_6 110.5 . .
C3_6 C4_6 H4B_6 110.5 . .
Ca2A C4_6 H4B_6 93.3 . .
H4A_6 C4_6 H4B_6 108.7 . .
C1_5 O1_5 C4_5 108.6(9) . .
C1_5 O1_5 Ca2 125.4(7) . .
C4_5 O1_5 Ca2 126.0(8) . .
O1_5 C1_5 C2_5 107.6(9) . .
O1_5 C1_5 H1A_5 110.2 . .
C2_5 C1_5 H1A_5 110.2 . .
O1_5 C1_5 H1B_5 110.2 . .
C2_5 C1_5 H1B_5 110.2 . .
H1A_5 C1_5 H1B_5 108.5 . .
C1_5 C2_5 C3_5 102.5(9) . .
C1_5 C2_5 H2A_5 111.3 . .
C3_5 C2_5 H2A_5 111.3 . .
C1_5 C2_5 H2B_5 111.3 . .
C3_5 C2_5 H2B_5 111.3 . .
H2A_5 C2_5 H2B_5 109.2 . .
C2_5 C3_5 C4_5 102.9(9) . .
C2_5 C3_5 H3A_5 111.2 . .
C4_5 C3_5 H3A_5 111.2 . .
C2_5 C3_5 H3B_5 111.2 . .
C4_5 C3_5 H3B_5 111.2 . .
H3A_5 C3_5 H3B_5 109.1 . .
O1_5 C4_5 C3_5 105.6(10) . .
O1_5 C4_5 H4A_5 110.6 . .
C3_5 C4_5 H4A_5 110.6 . .
O1_5 C4_5 H4B_5 110.6 . .
C3_5 C4_5 H4B_5 110.6 . .
H4A_5 C4_5 H4B_5 108.8 . .
C1_4 O1_4 C4_4 109.2(12) . .
C1_4 O1_4 Ca2 123.3(10) . .
C4_4 O1_4 Ca2 120.2(9) . .
O1_4 C1_4 C2_4 106.7(12) . .
O1_4 C1_4 H1A_4 110.4 . .
C2_4 C1_4 H1A_4 110.4 . .
O1_4 C1_4 H1B_4 110.4 . .
C2_4 C1_4 H1B_4 110.4 . .
H1A_4 C1_4 H1B_4 108.6 . .
C3_4 C2_4 C1_4 107.6(12) . .
C3_4 C2_4 H2A_4 110.2 . .
C1_4 C2_4 H2A_4 110.2 . .
C3_4 C2_4 H2B_4 110.2 . .
C1_4 C2_4 H2B_4 110.2 . .
H2A_4 C2_4 H2B_4 108.5 . .
C2_4 C3_4 C4_4 104.7(13) . .
C2_4 C3_4 H3A_4 110.8 . .
C4_4 C3_4 H3A_4 110.8 . .
C2_4 C3_4 H3B_4 110.8 . .
C4_4 C3_4 H3B_4 110.8 . .
H3A_4 C3_4 H3B_4 108.9 . .
O1_4 C4_4 C3_4 107.7(13) . .
O1_4 C4_4 H4A_4 110.2 . .
C3_4 C4_4 H4A_4 110.2 . .
O1_4 C4_4 H4B_4 110.2 . .
C3_4 C4_4 H4B_4 110.2 . .
H4A_4 C4_4 H4B_4 108.5 . .
C1_3 O1_3 C4_3 105(3) . .
C1_3 O1_3 Ca2A 146(3) . .
C4_3 O1_3 Ca2A 109(3) . .
O1_3 C1_3 C2_3 107(3) . .
O1_3 C1_3 H1A_3 110.3 . .
C2_3 C1_3 H1A_3 110.3 . .
O1_3 C1_3 H1B_3 110.3 . .
C2_3 C1_3 H1B_3 110.3 . .
H1A_3 C1_3 H1B_3 108.5 . .
C3_3 C2_3 C1_3 103(2) . .
C3_3 C2_3 H2A_3 111.2 . .
C1_3 C2_3 H2A_3 111.2 . .
C3_3 C2_3 H2B_3 111.2 . .
C1_3 C2_3 H2B_3 111.2 . .
H2A_3 C2_3 H2B_3 109.1 . .
C2_3 C3_3 C4_3 102(2) . .
C2_3 C3_3 H3A_3 111.3 . .
C4_3 C3_3 H3A_3 111.3 . .
C2_3 C3_3 H3B_3 111.3 . .
C4_3 C3_3 H3B_3 111.3 . .
H3A_3 C3_3 H3B_3 109.2 . .
O1_3 C4_3 C3_3 110(3) . .
O1_3 C4_3 H4A_3 109.6 . .
C3_3 C4_3 H4A_3 109.6 . .
O1_3 C4_3 H4B_3 109.6 . .
C3_3 C4_3 H4B_3 109.6 . .
H4A_3 C4_3 H4B_3 108.1 . .
C1_2 O1_2 C4_2 108(3) . .
C1_2 O1_2 Ca1A 119(3) . .
C4_2 O1_2 Ca1A 130(3) . .
O1_2 C1_2 C2_2 108(2) . .
O1_2 C1_2 Ca1A 37(2) . .
C2_2 C1_2 Ca1A 145(3) . .
O1_2 C1_2 H1A_2 110.1 . .
C2_2 C1_2 H1A_2 110.1 . .
Ca1A C1_2 H1A_2 93.2 . .
O1_2 C1_2 H1B_2 110.1 . .
C2_2 C1_2 H1B_2 110.1 . .
Ca1A C1_2 H1B_2 85.5 . .
H1A_2 C1_2 H1B_2 108.4 . .
C1_2 C2_2 C3_2 106(2) . .
C1_2 C2_2 H2A_2 110.6 . .
C3_2 C2_2 H2A_2 110.6 . .
C1_2 C2_2 H2B_2 110.6 . .
C3_2 C2_2 H2B_2 110.6 . .
H2A_2 C2_2 H2B_2 108.7 . .
C2_2 C3_2 C4_2 104(2) . .
C2_2 C3_2 H3A_2 111.0 . .
C4_2 C3_2 H3A_2 111.0 . .
C2_2 C3_2 H3B_2 111.0 . .
C4_2 C3_2 H3B_2 111.0 . .
H3A_2 C3_2 H3B_2 109.0 . .
O1_2 C4_2 C3_2 107(2) . .
O1_2 C4_2 H4A_2 110.4 . .
C3_2 C4_2 H4A_2 110.4 . .
O1_2 C4_2 H4B_2 110.4 . .
C3_2 C4_2 H4B_2 110.4 . .
H4A_2 C4_2 H4B_2 108.6 . .
C1_1 O1_1 C4_1 108.1(9) . .
C1_1 O1_1 Ca1 128.1(8) . .
C4_1 O1_1 Ca1 123.0(7) . .
O1_1 C1_1 C2_1 106.2(11) . .
O1_1 C1_1 H1A_1 110.5 . .
C2_1 C1_1 H1A_1 110.5 . .
O1_1 C1_1 H1B_1 110.5 . .
C2_1 C1_1 H1B_1 110.5 . .
H1A_1 C1_1 H1B_1 108.7 . .
C3_1 C2_1 C1_1 101.6(11) . .
C3_1 C2_1 H2A_1 111.4 . .
C1_1 C2_1 H2A_1 111.4 . .
C3_1 C2_1 H2B_1 111.4 . .
C1_1 C2_1 H2B_1 111.4 . .
H2A_1 C2_1 H2B_1 109.3 . .
C2_1 C3_1 C4_1 102.2(11) . .
C2_1 C3_1 H3A_1 111.3 . .
C4_1 C3_1 H3A_1 111.3 . .
C2_1 C3_1 H3B_1 111.3 . .
C4_1 C3_1 H3B_1 111.3 . .
H3A_1 C3_1 H3B_1 109.2 . .
O1_1 C4_1 C3_1 106.3(9) . .
O1_1 C4_1 H4A_1 110.5 . .
C3_1 C4_1 H4A_1 110.5 . .
O1_1 C4_1 H4B_1 110.5 . .
C3_1 C4_1 H4B_1 110.5 . .
H4A_1 C4_1 H4B_1 108.7 . .
O1_1 Ca1 O1_10 168.1(4) . .
O1_1 Ca1 O1_12 79.0(3) . .
O1_10 Ca1 O1_12 89.2(3) . .
O1_1 Ca1 I1 90.2(2) . .
O1_10 Ca1 I1 89.8(3) . .
O1_12 Ca1 I1 82.2(2) . .
O1_1 Ca1 Ca2 92.3(3) . .
O1_10 Ca1 Ca2 95.1(3) . .
O1_12 Ca1 Ca2 136.0(2) . .
I1 Ca1 Ca2 141.41(8) . .
Ca2 C1 H1A 109.5 . .
Ca2 C1 H1B 109.5 . .
H1A C1 H1B 109.5 . .
Ca2 C1 H1C 109.5 . .
H1A C1 H1C 109.5 . .
H1B C1 H1C 109.5 . .
O1_5 Ca2 O1_8 171.1(4) . .
O1_5 Ca2 O1_4 83.6(4) . .
O1_8 Ca2 O1_4 88.0(4) . .
O1_5 Ca2 C2 93.8(4) . .
O1_8 Ca2 C2 94.5(5) . .
O1_4 Ca2 C2 177.3(5) . .
O1_5 Ca2 C1 92.0(4) . .
O1_8 Ca2 C1 90.3(4) . .
O1_4 Ca2 C1 85.5(5) . .
C2 Ca2 C1 95.7(4) . .
O1_5 Ca2 I2 87.4(3) . .
O1_8 Ca2 I2 88.7(3) . .
O1_4 Ca2 I2 82.9(4) . .
C2 Ca2 I2 96.0(3) . .
C1 Ca2 I2 168.3(3) . .
O1_5 Ca2 Ca1 92.8(3) . .
O1_8 Ca2 Ca1 95.0(4) . .
O1_4 Ca2 Ca1 132.6(4) . .
C2 Ca2 Ca1 48.4(3) . .
C1 Ca2 Ca1 47.3(3) . .
I2 Ca2 Ca1 144.38(9) . .
Ca2 C2 H2A 109.5 . .
Ca2 C2 H2B 109.5 . .
H2A C2 H2B 109.5 . .
Ca2 C2 H2C 109.5 . .
H2A C2 H2C 109.5 . .
H2B C2 H2C 109.5 . .
O1_2 Ca1A C2A 91(2) . 1_545
O1_2 Ca1A O1_11 83(2) . 1_545
C2A Ca1A O1_11 76(2) 1_545 1_545
O1_2 Ca1A O1_9 173(2) . 1_545
C2A Ca1A O1_9 91.5(17) 1_545 1_545
O1_11 Ca1A O1_9 92(2) 1_545 1_545
O1_2 Ca1A C1_2 23.1(12) . .
C2A Ca1A C1_2 70.8(18) 1_545 .
O1_11 Ca1A C1_2 68(2) 1_545 .
O1_9 Ca1A C1_2 155.7(16) 1_545 .
O1_2 Ca1A I1 91.1(15) . .
C2A Ca1A I1 166.5(14) 1_545 .
O1_11 Ca1A I1 90.8(17) 1_545 .
O1_9 Ca1A I1 84.9(11) 1_545 .
C1_2 Ca1A I1 108.3(15) . .
O1_2 Ca1A Ca2A 95.6(17) . .
C2A Ca1A Ca2A 55.5(13) 1_545 .
O1_11 Ca1A Ca2A 131.8(17) 1_545 .
O1_9 Ca1A Ca2A 90.9(13) 1_545 .
C1_2 Ca1A Ca2A 92(2) . .
I1 Ca1A Ca2A 137.4(5) . .
Ca2A C1A H1A1 109.5 . .
Ca2A C1A H1A2 109.5 . .
H1A1 C1A H1A2 109.5 . .
Ca2A C1A H1A3 109.5 . .
H1A1 C1A H1A3 109.5 . .
H1A2 C1A H1A3 109.5 . .
O1_7 Ca2A C1A 87(2) 1_545 .
O1_7 Ca2A O1_3 80.8(18) 1_545 .
C1A Ca2A O1_3 89(2) . .
O1_7 Ca2A C2A 95.7(18) 1_545 1_545
C1A Ca2A C2A 88.9(19) . 1_545
O1_3 Ca2A C2A 176.1(18) . 1_545
O1_7 Ca2A O1_6 152.8(18) 1_545 .
C1A Ca2A O1_6 82(2) . .
O1_3 Ca2A O1_6 74.1(15) . .
C2A Ca2A O1_6 109.0(15) 1_545 .
O1_7 Ca2A C4_6 158.5(18) 1_545 .
C1A Ca2A C4_6 71(2) . .
O1_3 Ca2A C4_6 99.0(17) . .
C2A Ca2A C4_6 83.6(16) 1_545 .
O1_6 Ca2A C4_6 27.2(6) . .
O1_7 Ca2A I2A 89.2(13) 1_545 1_545
C1A Ca2A I2A 169.1(16) . 1_545
O1_3 Ca2A I2A 80.1(13) . 1_545
C2A Ca2A I2A 101.8(12) 1_545 1_545
O1_6 Ca2A I2A 96.6(14) . 1_545
C4_6 Ca2A I2A 112.0(12) . 1_545
O1_7 Ca2A Ca1A 92.9(15) 1_545 .
C1A Ca2A Ca1A 46.9(15) . .
O1_3 Ca2A Ca1A 136.0(13) . .
C2A Ca2A Ca1A 42.0(12) 1_545 .
O1_6 Ca2A Ca1A 97.8(12) . .
C4_6 Ca2A Ca1A 72.2(10) . .
I2A Ca2A Ca1A 143.7(6) 1_545 .
Ca2A C2A H2A1 109.5 1_565 .
Ca2A C2A H2A2 109.5 1_565 .
H2A1 C2A H2A2 109.5 . .
Ca2A C2A H2A3 109.5 1_565 .
H2A1 C2A H2A3 109.5 . .
H2A2 C2A H2A3 109.5 . .

loop_
_geom_bond_atom_site_label_1
_geom_bond_atom_site_label_2
_geom_bond_distance
_geom_bond_site_symmetry_2
O1_12 C1_12 1.428(14) .
O1_12 C4_12 1.460(12) .
O1_12 Ca1 2.402(9) .
C1_12 C2_12 1.498(15) .
C1_12 H1A_12 0.9900 .
C1_12 H1B_12 0.9900 .
C2_12 C3_12 1.482(15) .
C2_12 H2A_12 0.9900 .
C2_12 H2B_12 0.9900 .
C3_12 C4_12 1.494(14) .
C3_12 H3A_12 0.9900 .
C3_12 H3B_12 0.9900 .
C4_12 H4A_12 0.9900 .
C4_12 H4B_12 0.9900 .
O1_11 C4_11 1.46(2) .
O1_11 C1_11 1.46(2) .
O1_11 Ca1A 2.45(7) 1_565
C1_11 C2_11 1.50(2) .
C1_11 H1A_11 0.9900 .
C1_11 H1B_11 0.9900 .
C2_11 C3_11 1.50(2) .
C2_11 H2A_11 0.9900 .
C2_11 H2B_11 0.9900 .
C3_11 C4_11 1.50(2) .
C3_11 H3A_11 0.9900 .
C3_11 H3B_11 0.9900 .
C4_11 H4A_11 0.9900 .
C4_11 H4B_11 0.9900 .
O1_10 C4_10 1.462(13) .
O1_10 C1_10 1.485(13) .
O1_10 Ca1 2.391(9) .
C1_10 C2_10 1.509(15) .
C1_10 H1A_10 0.9900 .
C1_10 H1B_10 0.9900 .
C2_10 C3_10 1.491(15) .
C2_10 H2A_10 0.9900 .
C2_10 H2B_10 0.9900 .
C3_10 C4_10 1.510(15) .
C3_10 H3A_10 0.9900 .
C3_10 H3B_10 0.9900 .
C4_10 H4A_10 0.9900 .
C4_10 H4B_10 0.9900 .
O1_9 C4_9 1.45(2) .
O1_9 C1_9 1.46(2) .
O1_9 Ca1A 2.46(4) 1_565
C1_9 C2_9 1.51(2) .
C1_9 H1A_9 0.9900 .
C1_9 H1B_9 0.9900 .
C2_9 C3_9 1.50(2) .
C2_9 H2A_9 0.9900 .
C2_9 H2B_9 0.9900 .
C3_9 C4_9 1.50(2) .
C3_9 H3A_9 0.9900 .
C3_9 H3B_9 0.9900 .
C4_9 H4A_9 0.9900 .
C4_9 H4B_9 0.9900 .
O1_8 C4_8 1.457(14) .
O1_8 C1_8 1.461(14) .
O1_8 Ca2 2.408(11) .
C1_8 C2_8 1.510(15) .
C1_8 H1A_8 0.9900 .
C1_8 H1B_8 0.9900 .
C2_8 C3_8 1.505(16) .
C2_8 H2A_8 0.9900 .
C2_8 H2B_8 0.9900 .
C3_8 C4_8 1.509(15) .
C3_8 H3A_8 0.9900 .
C3_8 H3B_8 0.9900 .
C4_8 H4A_8 0.9900 .
C4_8 H4B_8 0.9900 .
O1_7 C4_7 1.45(2) .
O1_7 C1_7 1.45(2) .
O1_7 Ca2A 2.46(5) 1_565
C1_7 C2_7 1.50(2) .
C1_7 H1A_7 0.9900 .
C1_7 H1B_7 0.9900 .
C2_7 C3_7 1.50(2) .
C2_7 H2A_7 0.9900 .
C2_7 H2B_7 0.9900 .
C3_7 C4_7 1.51(2) .
C3_7 H3A_7 0.9900 .
C3_7 H3B_7 0.9900 .
C4_7 H4A_7 0.9900 .
C4_7 H4B_7 0.9900 .
O1_6 C4_6 1.45(2) .
O1_6 C1_6 1.46(2) .
O1_6 Ca2A 3.06(7) .
C1_6 C2_6 1.51(2) .
C1_6 H1A_6 0.9900 .
C1_6 H1B_6 0.9900 .
C2_6 C3_6 1.51(2) .
C2_6 H2A_6 0.9900 .
C2_6 H2B_6 0.9900 .
C3_6 C4_6 1.51(2) .
C3_6 H3A_6 0.9900 .
C3_6 H3B_6 0.9900 .
C4_6 Ca2A 3.10(6) .
C4_6 H4A_6 0.9900 .
C4_6 H4B_6 0.9900 .
O1_5 C1_5 1.428(13) .
O1_5 C4_5 1.443(13) .
O1_5 Ca2 2.398(11) .
C1_5 C2_5 1.490(13) .
C1_5 H1A_5 0.9900 .
C1_5 H1B_5 0.9900 .
C2_5 C3_5 1.494(14) .
C2_5 H2A_5 0.9900 .
C2_5 H2B_5 0.9900 .
C3_5 C4_5 1.512(14) .
C3_5 H3A_5 0.9900 .
C3_5 H3B_5 0.9900 .
C4_5 H4A_5 0.9900 .
C4_5 H4B_5 0.9900 .
O1_4 C1_4 1.429(15) .
O1_4 C4_4 1.436(16) .
O1_4 Ca2 2.465(11) .
C1_4 C2_4 1.494(15) .
C1_4 H1A_4 0.9900 .
C1_4 H1B_4 0.9900 .
C2_4 C3_4 1.463(17) .
C2_4 H2A_4 0.9900 .
C2_4 H2B_4 0.9900 .
C3_4 C4_4 1.484(16) .
C3_4 H3A_4 0.9900 .
C3_4 H3B_4 0.9900 .
C4_4 H4A_4 0.9900 .
C4_4 H4B_4 0.9900 .
O1_3 C1_3 1.45(2) .
O1_3 C4_3 1.45(2) .
O1_3 Ca2A 2.67(5) .
C1_3 C2_3 1.51(2) .
C1_3 H1A_3 0.9900 .
C1_3 H1B_3 0.9900 .
C2_3 C3_3 1.48(2) .
C2_3 H2A_3 0.9900 .
C2_3 H2B_3 0.9900 .
C3_3 C4_3 1.50(2) .
C3_3 H3A_3 0.9900 .
C3_3 H3B_3 0.9900 .
C4_3 H4A_3 0.9900 .
C4_3 H4B_3 0.9900 .
O1_2 C1_2 1.45(2) .
O1_2 C4_2 1.45(2) .
O1_2 Ca1A 2.23(5) .
C1_2 C2_2 1.49(2) .
C1_2 Ca1A 3.20(6) .
C1_2 H1A_2 0.9900 .
C1_2 H1B_2 0.9900 .
C2_2 C3_2 1.49(2) .
C2_2 H2A_2 0.9900 .
C2_2 H2B_2 0.9900 .
C3_2 C4_2 1.50(2) .
C3_2 H3A_2 0.9900 .
C3_2 H3B_2 0.9900 .
C4_2 H4A_2 0.9900 .
C4_2 H4B_2 0.9900 .
O1_1 C1_1 1.445(13) .
O1_1 C4_1 1.449(13) .
O1_1 Ca1 2.377(9) .
C1_1 C2_1 1.509(15) .
C1_1 H1A_1 0.9900 .
C1_1 H1B_1 0.9900 .
C2_1 C3_1 1.502(16) .
C2_1 H2A_1 0.9900 .
C2_1 H2B_1 0.9900 .
C3_1 C4_1 1.517(14) .
C3_1 H3A_1 0.9900 .
C3_1 H3B_1 0.9900 .
C4_1 H4A_1 0.9900 .
C4_1 H4B_1 0.9900 .
I1 Ca1 3.202(3) .
I1 Ca1A 3.230(16) .
Ca1 Ca2 3.478(3) .
C1 Ca2 2.592(12) .
C1 H1A 0.9800 .
C1 H1B 0.9800 .
C1 H1C 0.9800 .
Ca2 C2 2.575(14) .
Ca2 I2 3.175(3) .
C2 H2A 0.9800 .
C2 H2B 0.9800 .
C2 H2C 0.9800 .
Ca1A C2A 2.36(6) 1_545
Ca1A O1_11 2.45(7) 1_545
Ca1A O1_9 2.46(4) 1_545
Ca1A Ca2A 3.50(2) .
C1A Ca2A 2.55(7) .
C1A H1A1 0.9800 .
C1A H1A2 0.9800 .
C1A H1A3 0.9800 .
Ca2A O1_7 2.46(5) 1_545
Ca2A C2A 2.91(5) 1_545
Ca2A I2A 3.12(2) 1_545
C2A Ca2A 2.91(5) 1_565
C2A H2A1 0.9800 .
C2A H2A2 0.9800 .
C2A H2A3 0.9800 .
I2A Ca2A 3.12(2) 1_565
